data_7150155
loop_
_publ_author_name
'Fox, David J.'
'Morley, Thomas J.'
'Taylor, Sarah'
'Warren, Stuart'

_publ_section_title
;
 Selective five- and six-membered cyclic amine syntheses via capture of
 episulfonium ions.
;
_journal_issue 8
_journal_name_full 'Organic &amp; biomolecular chemistry'
_journal_page_first 1369
_journal_page_last 1371
_journal_paper_doi 10.1039/b503068b
_journal_volume 3
_journal_year 2005
_chemical_formula_moiety 'C20 H25 N O2 S2'
_chemical_formula_sum 'C20 H25 N O2 S2'
_chemical_formula_weight 375.53
_chemical_name_systematic
;
?
;
_space_group_IT_number 29
_symmetry_cell_setting orthorhombic
_symmetry_space_group_name_Hall 'P 2c -2ac'
_symmetry_space_group_name_H-M 'P c a 21'
_atom_sites_solution_hydrogens geom
_atom_sites_solution_primary direct
_atom_sites_solution_secondary difmap
_audit_creation_method SHELXL-97
_cell_angle_alpha 90.00
_cell_angle_beta 90.00
_cell_angle_gamma 90.00
_cell_formula_units_Z 8
_cell_length_a 15.717(3)
_cell_length_b 6.1884(12)
_cell_length_c 39.420(8)
_cell_measurement_reflns_used 31876
_cell_measurement_temperature 180(2)
_cell_measurement_theta_max 25.03
_cell_measurement_theta_min 1.0
_cell_volume 3834.1(13)
_computing_cell_refinement 'HKL Scalepack (Otwinowski & Minor 1997)'
_computing_data_collection 'Collect (Nonius B.V. 1998)'
_computing_data_reduction
;
HKL Denzo and Scalepack (Otwinowski & Minor 1997)
;
_computing_publication_material 'SHELXL-97 (Sheldrick 1997)'
_computing_structure_refinement 'SHELXL-97 (Sheldrick 1997)'
_computing_structure_solution 'SIR-92 (Altomare et al. 1994)'
_diffrn_ambient_temperature 180(2)
_diffrn_measured_fraction_theta_full 0.962
_diffrn_measured_fraction_theta_max 0.962
_diffrn_measurement_device_type 'Nonius Kappa CCD'
_diffrn_measurement_method 'Thin slice \w and \f scans'
_diffrn_radiation_source 'fine-focus sealed tube'
_diffrn_radiation_type MoK\a
_diffrn_radiation_wavelength 0.71073
_diffrn_reflns_av_R_equivalents 0.0439
_diffrn_reflns_av_sigmaI/netI 0.0511
_diffrn_reflns_limit_h_max 18
_diffrn_reflns_limit_h_min -18
_diffrn_reflns_limit_k_max 7
_diffrn_reflns_limit_k_min -5
_diffrn_reflns_limit_l_max 46
_diffrn_reflns_limit_l_min -46
_diffrn_reflns_number 11360
_diffrn_reflns_theta_full 25.02
_diffrn_reflns_theta_max 25.02
_diffrn_reflns_theta_min 3.54
_exptl_absorpt_coefficient_mu 0.291
_exptl_absorpt_correction_T_max 0.986
_exptl_absorpt_correction_T_min 0.878
_exptl_absorpt_correction_type multi-scan
_exptl_absorpt_process_details
;
multi-scan from symmetry-related measurements
Sortav (Blessing 1995)
;
_exptl_crystal_density_diffrn 1.301
_exptl_crystal_density_method 'not measured'
_exptl_crystal_F_000 1600
_exptl_crystal_size_max 0.23
_exptl_crystal_size_mid 0.12
_exptl_crystal_size_min 0.05
_refine_diff_density_max 0.288
_refine_diff_density_min -0.305
_refine_diff_density_rms 0.045
_refine_ls_abs_structure_details 'Flack H D (1983), Acta Cryst. A39, 876-881'
_refine_ls_abs_structure_Flack 0.44(8)
_refine_ls_extinction_method none
_refine_ls_goodness_of_fit_ref 1.044
_refine_ls_hydrogen_treatment constr
_refine_ls_matrix_type full
_refine_ls_number_parameters 457
_refine_ls_number_reflns 5387
_refine_ls_number_restraints 1
_refine_ls_restrained_S_all 1.044
_refine_ls_R_factor_all 0.0583
_refine_ls_R_factor_gt 0.0418
_refine_ls_shift/su_max 0.008
_refine_ls_shift/su_mean 0.001
_refine_ls_structure_factor_coef Fsqd
_refine_ls_weighting_details 'calc w=1/[\s^2^(Fo^2^)+(0.0500P)^2^+1.2490P] where P=(Fo^2^+2Fc^2^)/3'
_refine_ls_weighting_scheme calc
_refine_ls_wR_factor_gt 0.0976
_refine_ls_wR_factor_ref 0.1047
_reflns_number_gt 4382
_reflns_number_total 5387
_reflns_threshold_expression >2sigma(I)
_cod_data_source_file b503068b.txt
_cod_data_source_block sw0404
_cod_depositor_comments
;
The following automatic conversions were performed:
'_symmetry_cell_setting' value 'Orthorhombic' changed to 'orthorhombic'
according to '/home/saulius/struct/CIF-dictionaries/cif_core.dic'
dictionary named 'cif_core.dic' version 2.4.1 from 2010-06-29.

Automatic conversion script
Id: cif_fix_enum 1527 2010-12-29 10:47:43Z saulius 
;
_cod_original_sg_symbol_H-M Pca2(1)
_cod_database_code 7150155

loop_
_symmetry_equiv_pos_as_xyz
'x, y, z'
'-x, -y, z+1/2'
'x+1/2, -y, z'
'-x+1/2, y, z+1/2'

loop_
_atom_site_label
_atom_site_type_symbol
_atom_site_fract_x
_atom_site_fract_y
_atom_site_fract_z
_atom_site_U_iso_or_equiv
_atom_site_adp_type
_atom_site_occupancy
_atom_site_symmetry_multiplicity
_atom_site_calc_flag
_atom_site_refinement_flags
_atom_site_disorder_assembly
_atom_site_disorder_group
S1_1 S 0.30160(6) 0.56479(18) 0.60460(3) 0.0288(3) Uani 1 1 d . . .
S2_1 S 0.41063(7) 0.80217(18) 0.71032(3) 0.0422(3) Uani 1 1 d . . .
O1_1 O 0.36926(16) 0.6606(5) 0.58570(8) 0.0367(7) Uani 1 1 d . . .
O2_1 O 0.29415(18) 0.3337(4) 0.60641(9) 0.0376(8) Uani 1 1 d . . .
N1_1 N 0.3117(2) 0.6506(5) 0.64389(9) 0.0285(8) Uani 1 1 d . . .
C1_1 C 0.3315(2) 0.8838(6) 0.64924(11) 0.0290(9) Uani 1 1 d . . .
H1_1 H 0.3338 0.9553 0.6265 0.035 Uiso 1 1 calc R . .
C2_1 C 0.2542(3) 0.9767(6) 0.66875(17) 0.0327(13) Uani 1 1 d . . .
H2A_1 H 0.2722 1.0316 0.6912 0.039 Uiso 1 1 calc R . .
H2B_1 H 0.2282 1.0972 0.6559 0.039 Uiso 1 1 calc R . .
C3_1 C 0.1914(3) 0.7943(7) 0.67282(14) 0.0496(13) Uani 1 1 d . . .
H3A_1 H 0.1457 0.8048 0.6556 0.059 Uiso 1 1 calc R . .
H3B_1 H 0.1652 0.7977 0.6957 0.059 Uiso 1 1 calc R . .
C4_1 C 0.2427(3) 0.5884(6) 0.66795(12) 0.0356(10) Uani 1 1 d . . .
H4A_1 H 0.2667 0.5381 0.6898 0.043 Uiso 1 1 calc R . .
H4B_1 H 0.2068 0.4722 0.6583 0.043 Uiso 1 1 calc R . .
C5_1 C 0.4196(3) 0.9175(7) 0.66696(12) 0.0310(10) Uani 1 1 d . . .
C6_1 C 0.4369(3) 1.1612(7) 0.66848(14) 0.0382(12) Uani 1 1 d . . .
H6A_1 H 0.4362 1.2210 0.6455 0.057 Uiso 1 1 calc R . .
H6B_1 H 0.4927 1.1867 0.6788 0.057 Uiso 1 1 calc R . .
H6C_1 H 0.3928 1.2315 0.6821 0.057 Uiso 1 1 calc R . .
C7_1 C 0.4898(3) 0.8049(7) 0.64730(12) 0.0363(10) Uani 1 1 d . . .
H7A_1 H 0.4940 0.8681 0.6246 0.054 Uiso 1 1 calc R . .
H7B_1 H 0.4766 0.6506 0.6454 0.054 Uiso 1 1 calc R . .
H7C_1 H 0.5440 0.8234 0.6592 0.054 Uiso 1 1 calc R . .
C8_1 C 0.5107(3) 0.8667(7) 0.72886(12) 0.0362(10) Uani 1 1 d . . .
C9_1 C 0.5219(4) 1.0588(9) 0.74628(14) 0.0441(14) Uani 1 1 d . . .
H9_1 H 0.4764 1.1596 0.7474 0.053 Uiso 1 1 calc R . .
C10_1 C 0.5979(4) 1.1064(8) 0.76198(13) 0.0523(13) Uani 1 1 d . . .
H10_1 H 0.6041 1.2387 0.7739 0.063 Uiso 1 1 calc R . .
C11_1 C 0.6658(4) 0.9620(9) 0.76045(15) 0.0526(14) Uani 1 1 d . . .
H11_1 H 0.7185 0.9942 0.7711 0.063 Uiso 1 1 calc R . .
C12_1 C 0.6540(3) 0.7700(8) 0.74300(13) 0.0526(13) Uani 1 1 d . . .
H12_1 H 0.6996 0.6694 0.7417 0.063 Uiso 1 1 calc R . .
C13_1 C 0.5772(3) 0.7210(8) 0.72729(12) 0.0457(12) Uani 1 1 d . . .
H13_1 H 0.5705 0.5880 0.7155 0.055 Uiso 1 1 calc R . .
C14_1 C 0.2047(2) 0.6650(6) 0.58843(11) 0.0275(9) Uani 1 1 d . . .
C15_1 C 0.2008(3) 0.8697(6) 0.57417(11) 0.0313(10) Uani 1 1 d . . .
H15_1 H 0.2507 0.9556 0.5724 0.038 Uiso 1 1 calc R . .
C16_1 C 0.1235(3) 0.9471(7) 0.56262(13) 0.0353(12) Uani 1 1 d . . .
H16_1 H 0.1209 1.0868 0.5527 0.042 Uiso 1 1 calc R . .
C17_1 C 0.0495(3) 0.8253(6) 0.56522(11) 0.0311(9) Uani 1 1 d . . .
C18_1 C 0.0546(2) 0.6222(7) 0.57960(11) 0.0343(10) Uani 1 1 d . . .
H18_1 H 0.0045 0.5375 0.5817 0.041 Uiso 1 1 calc R . .
C19_1 C 0.1320(3) 0.5391(7) 0.59109(14) 0.0319(12) Uani 1 1 d . . .
H19_1 H 0.1348 0.3982 0.6006 0.038 Uiso 1 1 calc R . .
C20_1 C -0.0336(3) 0.9080(8) 0.55126(14) 0.0458(12) Uani 1 1 d . . .
H20A_1 H -0.0275 1.0604 0.5450 0.069 Uiso 1 1 calc R . .
H20B_1 H -0.0781 0.8936 0.5686 0.069 Uiso 1 1 calc R . .
H20C_1 H -0.0494 0.8237 0.5312 0.069 Uiso 1 1 calc R . .
S1_2 S 0.04801(6) 0.93932(18) 0.95444(3) 0.0290(3) Uani 1 1 d . . .
S2_2 S 0.15910(7) 0.72543(18) 0.84936(3) 0.0418(3) Uani 1 1 d . . .
O1_2 O 0.11676(16) 0.8435(4) 0.97332(8) 0.0342(7) Uani 1 1 d . . .
O2_2 O 0.04029(18) 1.1701(4) 0.95306(8) 0.0364(7) Uani 1 1 d . . .
N1_2 N 0.05775(19) 0.8550(5) 0.91519(9) 0.0255(7) Uani 1 1 d . . .
C1_2 C 0.0802(2) 0.6238(6) 0.90925(10) 0.0274(9) Uani 1 1 d . . .
H1_2 H 0.0829 0.5505 0.9318 0.033 Uiso 1 1 calc R . .
C2_2 C 0.0024(4) 0.5317(7) 0.88992(18) 0.0430(16) Uani 1 1 d . . .
H2A_2 H 0.0202 0.4753 0.8675 0.052 Uiso 1 1 calc R . .
H2B_2 H -0.0237 0.4121 0.9030 0.052 Uiso 1 1 calc R . .
C3_2 C -0.0603(3) 0.7119(7) 0.88552(16) 0.0574(15) Uani 1 1 d . . .
H3A_2 H -0.1075 0.6979 0.9020 0.069 Uiso 1 1 calc R . .
H3B_2 H -0.0844 0.7101 0.8623 0.069 Uiso 1 1 calc R . .
C4_2 C -0.0113(3) 0.9189(7) 0.89161(12) 0.0372(10) Uani 1 1 d . . .
H4A_2 H 0.0124 0.9759 0.8701 0.045 Uiso 1 1 calc R . .
H4B_2 H -0.0482 1.0305 0.9020 0.045 Uiso 1 1 calc R . .
C5_2 C 0.1672(3) 0.5946(6) 0.89182(11) 0.0272(10) Uani 1 1 d . . .
C6_2 C 0.1848(3) 0.3538(7) 0.88864(14) 0.0415(13) Uani 1 1 d . . .
H6A_2 H 0.1833 0.2871 0.9112 0.062 Uiso 1 1 calc R . .
H6B_2 H 0.2410 0.3317 0.8785 0.062 Uiso 1 1 calc R . .
H6C_2 H 0.1413 0.2873 0.8742 0.062 Uiso 1 1 calc R . .
C7_2 C 0.2387(3) 0.7031(6) 0.91199(12) 0.0351(10) Uani 1 1 d . . .
H7A_2 H 0.2397 0.6451 0.9351 0.053 Uiso 1 1 calc R . .
H7B_2 H 0.2288 0.8594 0.9128 0.053 Uiso 1 1 calc R . .
H7C_2 H 0.2934 0.6743 0.9010 0.053 Uiso 1 1 calc R . .
C8_2 C 0.2593(3) 0.6670(7) 0.83035(11) 0.0368(10) Uani 1 1 d . . .
C9_2 C 0.2707(5) 0.4766(8) 0.81237(17) 0.0477(16) Uani 1 1 d . . .
H9_2 H 0.2255 0.3750 0.8110 0.057 Uiso 1 1 calc R . .
C10_2 C 0.3477(4) 0.4326(10) 0.79621(14) 0.0579(14) Uani 1 1 d . . .
H10_2 H 0.3560 0.2999 0.7846 0.069 Uiso 1 1 calc R . .
C11_2 C 0.4103(4) 0.5819(10) 0.79742(15) 0.0598(15) Uani 1 1 d . . .
H11_2 H 0.4623 0.5535 0.7860 0.072 Uiso 1 1 calc R . .
C12_2 C 0.4012(4) 0.7732(9) 0.81462(14) 0.0593(15) Uani 1 1 d . . .
H12_2 H 0.4463 0.8754 0.8151 0.071 Uiso 1 1 calc R . .
C13_2 C 0.3244(3) 0.8156(8) 0.83141(12) 0.0486(12) Uani 1 1 d . . .
H13_2 H 0.3172 0.9470 0.8435 0.058 Uiso 1 1 calc R . .
C14_2 C -0.0479(2) 0.8371(6) 0.97060(10) 0.0267(9) Uani 1 1 d . . .
C15_2 C -0.0508(3) 0.6320(6) 0.98501(11) 0.0326(10) Uani 1 1 d . . .
H15_2 H -0.0003 0.5490 0.9872 0.039 Uiso 1 1 calc R . .
C16_2 C -0.1284(3) 0.5486(7) 0.99631(12) 0.0290(10) Uani 1 1 d . . .
H16_2 H -0.1306 0.4070 1.0055 0.035 Uiso 1 1 calc R . .
C17_2 C -0.2026(3) 0.6716(7) 0.99415(10) 0.0314(10) Uani 1 1 d . . .
C18_2 C -0.1984(3) 0.8788(7) 0.97973(11) 0.0364(10) Uani 1 1 d . . .
H18_2 H -0.2487 0.9631 0.9779 0.044 Uiso 1 1 calc R . .
C19_2 C -0.1226(3) 0.9616(7) 0.96816(14) 0.0323(12) Uani 1 1 d . . .
H19_2 H -0.1207 1.1023 0.9586 0.039 Uiso 1 1 calc R . .
C20_2 C -0.2862(3) 0.5848(8) 1.00689(13) 0.0434(12) Uani 1 1 d . . .
H20A_2 H -0.2880 0.4280 1.0035 0.065 Uiso 1 1 calc R . .
H20B_2 H -0.3329 0.6528 0.9944 0.065 Uiso 1 1 calc R . .
H20C_2 H -0.2919 0.6170 1.0311 0.065 Uiso 1 1 calc R . .

loop_
_atom_site_aniso_label
_atom_site_aniso_U_11
_atom_site_aniso_U_22
_atom_site_aniso_U_33
_atom_site_aniso_U_23
_atom_site_aniso_U_13
_atom_site_aniso_U_12
S1_1 0.0243(5) 0.0270(5) 0.0350(7) -0.0003(6) -0.0014(5) 0.0027(5)
S2_1 0.0379(7) 0.0554(7) 0.0333(7) 0.0083(5) -0.0022(5) -0.0100(5)
O1_1 0.0295(17) 0.0429(17) 0.038(2) -0.0004(14) 0.0048(13) -0.0003(13)
O2_1 0.0404(18) 0.0221(15) 0.050(2) -0.0020(16) -0.0029(15) 0.0079(12)
N1_1 0.0263(18) 0.0259(18) 0.033(2) 0.0002(15) 0.0006(15) 0.0018(14)
C1_1 0.024(2) 0.025(2) 0.039(3) 0.0021(17) -0.0018(18) 0.0004(16)
C2_1 0.024(3) 0.030(2) 0.043(4) -0.004(2) 0.001(2) 0.0059(17)
C3_1 0.042(3) 0.047(3) 0.059(4) -0.012(2) 0.019(2) -0.005(2)
C4_1 0.037(3) 0.035(2) 0.034(3) 0.001(2) 0.0049(19) -0.009(2)
C5_1 0.029(3) 0.035(3) 0.030(3) 0.0017(19) -0.001(2) -0.004(2)
C6_1 0.032(3) 0.029(2) 0.053(3) -0.001(2) -0.006(2) -0.0062(19)
C7_1 0.030(2) 0.041(2) 0.038(3) 0.0033(19) -0.0025(19) 0.0010(19)
C8_1 0.033(3) 0.047(3) 0.029(3) 0.007(2) -0.0026(19) -0.002(2)
C9_1 0.046(3) 0.052(3) 0.034(4) -0.009(3) 0.003(3) 0.004(3)
C10_1 0.061(4) 0.061(3) 0.034(3) -0.004(3) -0.010(3) -0.006(3)
C11_1 0.043(3) 0.080(4) 0.035(3) 0.004(3) -0.014(3) -0.005(3)
C12_1 0.052(3) 0.066(3) 0.040(3) 0.002(2) -0.010(2) 0.016(3)
C13_1 0.053(3) 0.047(3) 0.036(3) 0.002(2) -0.004(2) 0.006(2)
C14_1 0.029(2) 0.025(2) 0.029(2) 0.0003(17) 0.0014(17) 0.0027(17)
C15_1 0.029(2) 0.030(2) 0.034(3) 0.0004(17) -0.0005(18) -0.0052(18)
C16_1 0.043(3) 0.029(2) 0.033(3) 0.002(2) -0.004(2) 0.005(2)
C17_1 0.029(2) 0.038(2) 0.026(2) -0.0042(18) -0.0009(17) 0.0023(19)
C18_1 0.020(2) 0.042(2) 0.041(3) -0.0004(19) 0.0002(18) -0.0059(18)
C19_1 0.031(3) 0.029(2) 0.035(3) 0.004(2) 0.002(2) -0.0072(19)
C20_1 0.035(3) 0.060(3) 0.042(3) -0.002(3) -0.003(2) 0.012(2)
S1_2 0.0285(6) 0.0268(5) 0.0318(7) -0.0009(6) 0.0007(5) -0.0014(5)
S2_2 0.0425(6) 0.0526(7) 0.0304(6) 0.0067(5) 0.0023(5) 0.0103(5)
O1_2 0.0250(15) 0.0403(16) 0.0373(19) 0.0006(13) -0.0051(12) 0.0002(12)
O2_2 0.0427(18) 0.0270(15) 0.040(2) -0.0030(16) 0.0049(14) -0.0020(13)
N1_2 0.0274(18) 0.0204(16) 0.029(2) -0.0006(14) 0.0024(14) 0.0012(13)
C1_2 0.028(2) 0.0205(19) 0.034(3) 0.0008(17) -0.0009(18) -0.0005(16)
C2_2 0.038(3) 0.028(2) 0.063(5) -0.007(2) -0.002(3) -0.007(2)
C3_2 0.048(3) 0.044(3) 0.080(4) -0.012(3) -0.026(3) 0.003(2)
C4_2 0.032(2) 0.042(3) 0.037(3) 0.007(2) -0.0009(19) 0.007(2)
C5_2 0.028(2) 0.026(2) 0.028(3) 0.0010(19) 0.0014(19) -0.0015(19)
C6_2 0.040(3) 0.037(2) 0.048(3) 0.000(2) 0.006(2) 0.001(2)
C7_2 0.025(2) 0.045(2) 0.035(3) 0.002(2) -0.0015(18) -0.0030(18)
C8_2 0.042(3) 0.044(3) 0.025(3) 0.000(2) 0.0019(19) 0.003(2)
C9_2 0.052(4) 0.057(3) 0.034(4) -0.005(2) 0.008(3) -0.004(2)
C10_2 0.068(4) 0.067(4) 0.038(3) -0.010(3) 0.012(3) 0.007(3)
C11_2 0.048(4) 0.088(4) 0.043(4) 0.008(3) 0.012(3) 0.014(3)
C12_2 0.046(3) 0.085(4) 0.046(3) 0.015(3) 0.004(2) -0.021(3)
C13_2 0.063(3) 0.056(3) 0.027(3) 0.004(2) 0.003(2) -0.012(2)
C14_2 0.025(2) 0.026(2) 0.029(2) -0.0002(16) 0.0032(17) 0.0029(16)
C15_2 0.034(2) 0.028(2) 0.036(3) -0.0002(17) -0.0012(19) 0.0041(19)
C16_2 0.030(3) 0.026(2) 0.031(3) 0.000(2) -0.0002(19) -0.002(2)
C17_2 0.029(2) 0.040(2) 0.025(3) -0.0037(18) 0.0009(17) -0.0070(19)
C18_2 0.033(2) 0.044(3) 0.032(3) 0.0034(19) -0.0032(19) 0.009(2)
C19_2 0.031(3) 0.031(2) 0.035(3) 0.003(2) 0.000(2) 0.0041(19)
C20_2 0.031(2) 0.060(3) 0.039(3) 0.002(2) 0.006(2) -0.006(2)

loop_
_atom_type_symbol
_atom_type_description
_atom_type_scat_dispersion_real
_atom_type_scat_dispersion_imag
_atom_type_scat_source
C C 0.0033 0.0016 'International Tables Vol C Tables 4.2.6.8 and 6.1.1.4'
H H 0.0000 0.0000 'International Tables Vol C Tables 4.2.6.8 and 6.1.1.4'
N N 0.0061 0.0033 'International Tables Vol C Tables 4.2.6.8 and 6.1.1.4'
O O 0.0106 0.0060 'International Tables Vol C Tables 4.2.6.8 and 6.1.1.4'
S S 0.1246 0.1234 'International Tables Vol C Tables 4.2.6.8 and 6.1.1.4'

loop_
_geom_angle_atom_site_label_1
_geom_angle_atom_site_label_2
_geom_angle_atom_site_label_3
_geom_angle
_geom_angle_site_symmetry_1
_geom_angle_site_symmetry_3
_geom_angle_publ_flag
O1_1 S1_1 O2_1 120.00(18) . . ?
O1_1 S1_1 N1_1 106.60(18) . . ?
O2_1 S1_1 N1_1 106.40(19) . . ?
O1_1 S1_1 C14_1 107.98(19) . . ?
O2_1 S1_1 C14_1 107.30(18) . . ?
N1_1 S1_1 C14_1 108.08(18) . . ?
C8_1 S2_1 C5_1 103.0(2) . . ?
C1_1 N1_1 C4_1 108.1(3) . . ?
C1_1 N1_1 S1_1 117.7(3) . . ?
C4_1 N1_1 S1_1 116.4(3) . . ?
N1_1 C1_1 C2_1 105.4(3) . . ?
N1_1 C1_1 C5_1 112.1(3) . . ?
C2_1 C1_1 C5_1 115.1(4) . . ?
N1_1 C1_1 H1_1 108.0 . . ?
C2_1 C1_1 H1_1 108.0 . . ?
C5_1 C1_1 H1_1 108.0 . . ?
C3_1 C2_1 C1_1 106.8(3) . . ?
C3_1 C2_1 H2A_1 110.4 . . ?
C1_1 C2_1 H2A_1 110.4 . . ?
C3_1 C2_1 H2B_1 110.4 . . ?
C1_1 C2_1 H2B_1 110.4 . . ?
H2A_1 C2_1 H2B_1 108.6 . . ?
C2_1 C3_1 C4_1 105.5(4) . . ?
C2_1 C3_1 H3A_1 110.6 . . ?
C4_1 C3_1 H3A_1 110.6 . . ?
C2_1 C3_1 H3B_1 110.6 . . ?
C4_1 C3_1 H3B_1 110.6 . . ?
H3A_1 C3_1 H3B_1 108.8 . . ?
N1_1 C4_1 C3_1 104.5(3) . . ?
N1_1 C4_1 H4A_1 110.9 . . ?
C3_1 C4_1 H4A_1 110.9 . . ?
N1_1 C4_1 H4B_1 110.9 . . ?
C3_1 C4_1 H4B_1 110.9 . . ?
H4A_1 C4_1 H4B_1 108.9 . . ?
C7_1 C5_1 C6_1 110.1(3) . . ?
C7_1 C5_1 C1_1 110.8(4) . . ?
C6_1 C5_1 C1_1 107.7(3) . . ?
C7_1 C5_1 S2_1 110.4(3) . . ?
C6_1 C5_1 S2_1 110.8(3) . . ?
C1_1 C5_1 S2_1 107.0(3) . . ?
C5_1 C6_1 H6A_1 109.5 . . ?
C5_1 C6_1 H6B_1 109.5 . . ?
H6A_1 C6_1 H6B_1 109.5 . . ?
C5_1 C6_1 H6C_1 109.5 . . ?
H6A_1 C6_1 H6C_1 109.5 . . ?
H6B_1 C6_1 H6C_1 109.5 . . ?
C5_1 C7_1 H7A_1 109.5 . . ?
C5_1 C7_1 H7B_1 109.5 . . ?
H7A_1 C7_1 H7B_1 109.5 . . ?
C5_1 C7_1 H7C_1 109.5 . . ?
H7A_1 C7_1 H7C_1 109.5 . . ?
H7B_1 C7_1 H7C_1 109.5 . . ?
C13_1 C8_1 C9_1 119.1(5) . . ?
C13_1 C8_1 S2_1 120.2(4) . . ?
C9_1 C8_1 S2_1 120.6(4) . . ?
C10_1 C9_1 C8_1 121.1(5) . . ?
C10_1 C9_1 H9_1 119.4 . . ?
C8_1 C9_1 H9_1 119.4 . . ?
C9_1 C10_1 C11_1 120.5(5) . . ?
C9_1 C10_1 H10_1 119.8 . . ?
C11_1 C10_1 H10_1 119.8 . . ?
C12_1 C11_1 C10_1 118.0(5) . . ?
C12_1 C11_1 H11_1 121.0 . . ?
C10_1 C11_1 H11_1 121.0 . . ?
C11_1 C12_1 C13_1 121.6(5) . . ?
C11_1 C12_1 H12_1 119.2 . . ?
C13_1 C12_1 H12_1 119.2 . . ?
C8_1 C13_1 C12_1 119.6(5) . . ?
C8_1 C13_1 H13_1 120.2 . . ?
C12_1 C13_1 H13_1 120.2 . . ?
C15_1 C14_1 C19_1 120.5(4) . . ?
C15_1 C14_1 S1_1 120.3(3) . . ?
C19_1 C14_1 S1_1 119.1(3) . . ?
C16_1 C15_1 C14_1 119.2(4) . . ?
C16_1 C15_1 H15_1 120.4 . . ?
C14_1 C15_1 H15_1 120.4 . . ?
C15_1 C16_1 C17_1 121.5(4) . . ?
C15_1 C16_1 H16_1 119.2 . . ?
C17_1 C16_1 H16_1 119.2 . . ?
C18_1 C17_1 C16_1 118.4(4) . . ?
C18_1 C17_1 C20_1 120.6(4) . . ?
C16_1 C17_1 C20_1 120.9(4) . . ?
C17_1 C18_1 C19_1 121.3(4) . . ?
C17_1 C18_1 H18_1 119.4 . . ?
C19_1 C18_1 H18_1 119.4 . . ?
C14_1 C19_1 C18_1 119.1(4) . . ?
C14_1 C19_1 H19_1 120.5 . . ?
C18_1 C19_1 H19_1 120.5 . . ?
C17_1 C20_1 H20A_1 109.5 . . ?
C17_1 C20_1 H20B_1 109.5 . . ?
H20A_1 C20_1 H20B_1 109.5 . . ?
C17_1 C20_1 H20C_1 109.5 . . ?
H20A_1 C20_1 H20C_1 109.5 . . ?
H20B_1 C20_1 H20C_1 109.5 . . ?
O2_2 S1_2 O1_2 119.55(18) . . ?
O2_2 S1_2 N1_2 106.79(18) . . ?
O1_2 S1_2 N1_2 106.66(18) . . ?
O2_2 S1_2 C14_2 107.47(18) . . ?
O1_2 S1_2 C14_2 107.98(19) . . ?
N1_2 S1_2 C14_2 107.94(18) . . ?
C8_2 S2_2 C5_2 103.2(2) . . ?
C4_2 N1_2 C1_2 109.3(3) . . ?
C4_2 N1_2 S1_2 116.0(3) . . ?
C1_2 N1_2 S1_2 118.4(3) . . ?
N1_2 C1_2 C5_2 113.1(3) . . ?
N1_2 C1_2 C2_2 104.1(3) . . ?
C5_2 C1_2 C2_2 116.0(4) . . ?
N1_2 C1_2 H1_2 107.8 . . ?
C5_2 C1_2 H1_2 107.8 . . ?
C2_2 C1_2 H1_2 107.8 . . ?
C3_2 C2_2 C1_2 107.6(4) . . ?
C3_2 C2_2 H2A_2 110.2 . . ?
C1_2 C2_2 H2A_2 110.2 . . ?
C3_2 C2_2 H2B_2 110.2 . . ?
C1_2 C2_2 H2B_2 110.2 . . ?
H2A_2 C2_2 H2B_2 108.5 . . ?
C2_2 C3_2 C4_2 106.0(4) . . ?
C2_2 C3_2 H3A_2 110.5 . . ?
C4_2 C3_2 H3A_2 110.5 . . ?
C2_2 C3_2 H3B_2 110.5 . . ?
C4_2 C3_2 H3B_2 110.5 . . ?
H3A_2 C3_2 H3B_2 108.7 . . ?
N1_2 C4_2 C3_2 104.3(3) . . ?
N1_2 C4_2 H4A_2 110.9 . . ?
C3_2 C4_2 H4A_2 110.9 . . ?
N1_2 C4_2 H4B_2 110.9 . . ?
C3_2 C4_2 H4B_2 110.9 . . ?
H4A_2 C4_2 H4B_2 108.9 . . ?
C6_2 C5_2 C7_2 109.9(3) . . ?
C6_2 C5_2 C1_2 108.2(3) . . ?
C7_2 C5_2 C1_2 111.6(4) . . ?
C6_2 C5_2 S2_2 111.3(3) . . ?
C7_2 C5_2 S2_2 109.0(3) . . ?
C1_2 C5_2 S2_2 106.8(3) . . ?
C5_2 C6_2 H6A_2 109.5 . . ?
C5_2 C6_2 H6B_2 109.5 . . ?
H6A_2 C6_2 H6B_2 109.5 . . ?
C5_2 C6_2 H6C_2 109.5 . . ?
H6A_2 C6_2 H6C_2 109.5 . . ?
H6B_2 C6_2 H6C_2 109.5 . . ?
C5_2 C7_2 H7A_2 109.5 . . ?
C5_2 C7_2 H7B_2 109.5 . . ?
H7A_2 C7_2 H7B_2 109.5 . . ?
C5_2 C7_2 H7C_2 109.5 . . ?
H7A_2 C7_2 H7C_2 109.5 . . ?
H7B_2 C7_2 H7C_2 109.5 . . ?
C13_2 C8_2 C9_2 119.2(5) . . ?
C13_2 C8_2 S2_2 120.6(4) . . ?
C9_2 C8_2 S2_2 120.1(4) . . ?
C8_2 C9_2 C10_2 120.7(6) . . ?
C8_2 C9_2 H9_2 119.6 . . ?
C10_2 C9_2 H9_2 119.6 . . ?
C11_2 C10_2 C9_2 118.9(5) . . ?
C11_2 C10_2 H10_2 120.6 . . ?
C9_2 C10_2 H10_2 120.6 . . ?
C10_2 C11_2 C12_2 122.1(6) . . ?
C10_2 C11_2 H11_2 118.9 . . ?
C12_2 C11_2 H11_2 118.9 . . ?
C11_2 C12_2 C13_2 119.0(5) . . ?
C11_2 C12_2 H12_2 120.5 . . ?
C13_2 C12_2 H12_2 120.5 . . ?
C8_2 C13_2 C12_2 120.0(5) . . ?
C8_2 C13_2 H13_2 120.0 . . ?
C12_2 C13_2 H13_2 120.0 . . ?
C15_2 C14_2 C19_2 120.0(4) . . ?
C15_2 C14_2 S1_2 120.4(3) . . ?
C19_2 C14_2 S1_2 119.6(3) . . ?
C14_2 C15_2 C16_2 119.7(4) . . ?
C14_2 C15_2 H15_2 120.1 . . ?
C16_2 C15_2 H15_2 120.1 . . ?
C17_2 C16_2 C15_2 120.6(4) . . ?
C17_2 C16_2 H16_2 119.7 . . ?
C15_2 C16_2 H16_2 119.7 . . ?
C16_2 C17_2 C18_2 118.9(4) . . ?
C16_2 C17_2 C20_2 121.0(4) . . ?
C18_2 C17_2 C20_2 120.2(4) . . ?
C19_2 C18_2 C17_2 121.1(4) . . ?
C19_2 C18_2 H18_2 119.5 . . ?
C17_2 C18_2 H18_2 119.5 . . ?
C18_2 C19_2 C14_2 119.8(4) . . ?
C18_2 C19_2 H19_2 120.1 . . ?
C14_2 C19_2 H19_2 120.1 . . ?
C17_2 C20_2 H20A_2 109.5 . . ?
C17_2 C20_2 H20B_2 109.5 . . ?
H20A_2 C20_2 H20B_2 109.5 . . ?
C17_2 C20_2 H20C_2 109.5 . . ?
H20A_2 C20_2 H20C_2 109.5 . . ?
H20B_2 C20_2 H20C_2 109.5 . . ?

loop_
_geom_bond_atom_site_label_1
_geom_bond_atom_site_label_2
_geom_bond_distance
_geom_bond_site_symmetry_2
_geom_bond_publ_flag
S1_1 O1_1 1.427(3) . ?
S1_1 O2_1 1.437(3) . ?
S1_1 N1_1 1.645(4) . ?
S1_1 C14_1 1.764(4) . ?
S2_1 C8_1 1.780(4) . ?
S2_1 C5_1 1.858(5) . ?
N1_1 C1_1 1.492(5) . ?
N1_1 C4_1 1.492(5) . ?
C1_1 C2_1 1.548(7) . ?
C1_1 C5_1 1.565(6) . ?
C1_1 H1_1 1.0000 . ?
C2_1 C3_1 1.508(6) . ?
C2_1 H2A_1 0.9900 . ?
C2_1 H2B_1 0.9900 . ?
C3_1 C4_1 1.520(6) . ?
C3_1 H3A_1 0.9900 . ?
C3_1 H3B_1 0.9900 . ?
C4_1 H4A_1 0.9900 . ?
C4_1 H4B_1 0.9900 . ?
C5_1 C7_1 1.516(6) . ?
C5_1 C6_1 1.533(6) . ?
C6_1 H6A_1 0.9800 . ?
C6_1 H6B_1 0.9800 . ?
C6_1 H6C_1 0.9800 . ?
C7_1 H7A_1 0.9800 . ?
C7_1 H7B_1 0.9800 . ?
C7_1 H7C_1 0.9800 . ?
C8_1 C13_1 1.381(6) . ?
C8_1 C9_1 1.384(7) . ?
C9_1 C10_1 1.377(8) . ?
C9_1 H9_1 0.9500 . ?
C10_1 C11_1 1.393(8) . ?
C10_1 H10_1 0.9500 . ?
C11_1 C12_1 1.385(7) . ?
C11_1 H11_1 0.9500 . ?
C12_1 C13_1 1.390(7) . ?
C12_1 H12_1 0.9500 . ?
C13_1 H13_1 0.9500 . ?
C14_1 C15_1 1.387(6) . ?
C14_1 C19_1 1.387(6) . ?
C15_1 C16_1 1.384(6) . ?
C15_1 H15_1 0.9500 . ?
C16_1 C17_1 1.389(6) . ?
C16_1 H16_1 0.9500 . ?
C17_1 C18_1 1.381(6) . ?
C17_1 C20_1 1.507(6) . ?
C18_1 C19_1 1.396(6) . ?
C18_1 H18_1 0.9500 . ?
C19_1 H19_1 0.9500 . ?
C20_1 H20A_1 0.9800 . ?
C20_1 H20B_1 0.9800 . ?
C20_1 H20C_1 0.9800 . ?
S1_2 O2_2 1.434(3) . ?
S1_2 O1_2 1.440(3) . ?
S1_2 N1_2 1.640(4) . ?
S1_2 C14_2 1.754(4) . ?
S2_2 C8_2 1.781(4) . ?
S2_2 C5_2 1.864(5) . ?
N1_2 C4_2 1.482(5) . ?
N1_2 C1_2 1.492(5) . ?
C1_2 C5_2 1.542(6) . ?
C1_2 C2_2 1.549(7) . ?
C1_2 H1_2 1.0000 . ?
C2_2 C3_2 1.498(7) . ?
C2_2 H2A_2 0.9900 . ?
C2_2 H2B_2 0.9900 . ?
C3_2 C4_2 1.515(6) . ?
C3_2 H3A_2 0.9900 . ?
C3_2 H3B_2 0.9900 . ?
C4_2 H4A_2 0.9900 . ?
C4_2 H4B_2 0.9900 . ?
C5_2 C6_2 1.521(6) . ?
C5_2 C7_2 1.532(6) . ?
C6_2 H6A_2 0.9800 . ?
C6_2 H6B_2 0.9800 . ?
C6_2 H6C_2 0.9800 . ?
C7_2 H7A_2 0.9800 . ?
C7_2 H7B_2 0.9800 . ?
C7_2 H7C_2 0.9800 . ?
C8_2 C13_2 1.375(6) . ?
C8_2 C9_2 1.387(7) . ?
C9_2 C10_2 1.395(8) . ?
C9_2 H9_2 0.9500 . ?
C10_2 C11_2 1.351(9) . ?
C10_2 H10_2 0.9500 . ?
C11_2 C12_2 1.372(8) . ?
C11_2 H11_2 0.9500 . ?
C12_2 C13_2 1.402(7) . ?
C12_2 H12_2 0.9500 . ?
C13_2 H13_2 0.9500 . ?
C14_2 C15_2 1.391(5) . ?
C14_2 C19_2 1.408(6) . ?
C15_2 C16_2 1.396(6) . ?
C15_2 H15_2 0.9500 . ?
C16_2 C17_2 1.396(6) . ?
C16_2 H16_2 0.9500 . ?
C17_2 C18_2 1.404(6) . ?
C17_2 C20_2 1.505(6) . ?
C18_2 C19_2 1.375(7) . ?
C18_2 H18_2 0.9500 . ?
C19_2 H19_2 0.9500 . ?
C20_2 H20A_2 0.9800 . ?
C20_2 H20B_2 0.9800 . ?
C20_2 H20C_2 0.9800 . ?

loop_
_geom_torsion_atom_site_label_1
_geom_torsion_atom_site_label_2
_geom_torsion_atom_site_label_3
_geom_torsion_atom_site_label_4
_geom_torsion
_geom_torsion_site_symmetry_1
_geom_torsion_site_symmetry_2
_geom_torsion_site_symmetry_3
_geom_torsion_site_symmetry_4
_geom_torsion_publ_flag
O1_1 S1_1 N1_1 C1_1 43.4(3) . . . . ?
O2_1 S1_1 N1_1 C1_1 172.6(3) . . . . ?
C14_1 S1_1 N1_1 C1_1 -72.5(3) . . . . ?
O1_1 S1_1 N1_1 C4_1 174.3(3) . . . . ?
O2_1 S1_1 N1_1 C4_1 -56.6(3) . . . . ?
C14_1 S1_1 N1_1 C4_1 58.4(3) . . . . ?
C4_1 N1_1 C1_1 C2_1 -17.5(4) . . . . ?
S1_1 N1_1 C1_1 C2_1 117.0(4) . . . . ?
C4_1 N1_1 C1_1 C5_1 108.4(4) . . . . ?
S1_1 N1_1 C1_1 C5_1 -117.1(3) . . . . ?
N1_1 C1_1 C2_1 C3_1 -1.9(5) . . . . ?
C5_1 C1_1 C2_1 C3_1 -126.0(4) . . . . ?
C1_1 C2_1 C3_1 C4_1 20.0(6) . . . . ?
C1_1 N1_1 C4_1 C3_1 30.0(4) . . . . ?
S1_1 N1_1 C4_1 C3_1 -105.2(4) . . . . ?
C2_1 C3_1 C4_1 N1_1 -30.5(5) . . . . ?
N1_1 C1_1 C5_1 C7_1 54.9(5) . . . . ?
C2_1 C1_1 C5_1 C7_1 175.3(3) . . . . ?
N1_1 C1_1 C5_1 C6_1 175.3(3) . . . . ?
C2_1 C1_1 C5_1 C6_1 -64.2(5) . . . . ?
N1_1 C1_1 C5_1 S2_1 -65.5(4) . . . . ?
C2_1 C1_1 C5_1 S2_1 54.9(4) . . . . ?
C8_1 S2_1 C5_1 C7_1 63.5(3) . . . . ?
C8_1 S2_1 C5_1 C6_1 -58.7(3) . . . . ?
C8_1 S2_1 C5_1 C1_1 -175.9(3) . . . . ?
C5_1 S2_1 C8_1 C13_1 -92.6(4) . . . . ?
C5_1 S2_1 C8_1 C9_1 90.2(5) . . . . ?
C13_1 C8_1 C9_1 C10_1 0.0(8) . . . . ?
S2_1 C8_1 C9_1 C10_1 177.2(4) . . . . ?
C8_1 C9_1 C10_1 C11_1 0.5(9) . . . . ?
C9_1 C10_1 C11_1 C12_1 -0.5(9) . . . . ?
C10_1 C11_1 C12_1 C13_1 0.2(8) . . . . ?
C9_1 C8_1 C13_1 C12_1 -0.3(7) . . . . ?
S2_1 C8_1 C13_1 C12_1 -177.5(4) . . . . ?
C11_1 C12_1 C13_1 C8_1 0.3(8) . . . . ?
O1_1 S1_1 C14_1 C15_1 -29.6(4) . . . . ?
O2_1 S1_1 C14_1 C15_1 -160.2(3) . . . . ?
N1_1 S1_1 C14_1 C15_1 85.4(4) . . . . ?
O1_1 S1_1 C14_1 C19_1 152.4(4) . . . . ?
O2_1 S1_1 C14_1 C19_1 21.7(4) . . . . ?
N1_1 S1_1 C14_1 C19_1 -92.7(4) . . . . ?
C19_1 C14_1 C15_1 C16_1 0.0(7) . . . . ?
S1_1 C14_1 C15_1 C16_1 -178.0(4) . . . . ?
C14_1 C15_1 C16_1 C17_1 0.5(7) . . . . ?
C15_1 C16_1 C17_1 C18_1 -0.3(7) . . . . ?
C15_1 C16_1 C17_1 C20_1 -177.5(4) . . . . ?
C16_1 C17_1 C18_1 C19_1 -0.5(7) . . . . ?
C20_1 C17_1 C18_1 C19_1 176.7(5) . . . . ?
C15_1 C14_1 C19_1 C18_1 -0.8(7) . . . . ?
S1_1 C14_1 C19_1 C18_1 177.3(4) . . . . ?
C17_1 C18_1 C19_1 C14_1 1.0(7) . . . . ?
O2_2 S1_2 N1_2 C4_2 -56.2(3) . . . . ?
O1_2 S1_2 N1_2 C4_2 174.9(3) . . . . ?
C14_2 S1_2 N1_2 C4_2 59.0(3) . . . . ?
O2_2 S1_2 N1_2 C1_2 170.8(3) . . . . ?
O1_2 S1_2 N1_2 C1_2 41.9(3) . . . . ?
C14_2 S1_2 N1_2 C1_2 -73.9(3) . . . . ?
C4_2 N1_2 C1_2 C5_2 108.3(4) . . . . ?
S1_2 N1_2 C1_2 C5_2 -116.0(3) . . . . ?
C4_2 N1_2 C1_2 C2_2 -18.5(4) . . . . ?
S1_2 N1_2 C1_2 C2_2 117.3(4) . . . . ?
N1_2 C1_2 C2_2 C3_2 0.3(6) . . . . ?
C5_2 C1_2 C2_2 C3_2 -124.6(5) . . . . ?
C1_2 C2_2 C3_2 C4_2 17.3(7) . . . . ?
C1_2 N1_2 C4_2 C3_2 29.4(5) . . . . ?
S1_2 N1_2 C4_2 C3_2 -107.6(4) . . . . ?
C2_2 C3_2 C4_2 N1_2 -28.2(6) . . . . ?
N1_2 C1_2 C5_2 C6_2 177.4(3) . . . . ?
C2_2 C1_2 C5_2 C6_2 -62.4(5) . . . . ?
N1_2 C1_2 C5_2 C7_2 56.4(4) . . . . ?
C2_2 C1_2 C5_2 C7_2 176.6(3) . . . . ?
N1_2 C1_2 C5_2 S2_2 -62.6(4) . . . . ?
C2_2 C1_2 C5_2 S2_2 57.5(4) . . . . ?
C8_2 S2_2 C5_2 C6_2 -58.3(3) . . . . ?
C8_2 S2_2 C5_2 C7_2 63.1(3) . . . . ?
C8_2 S2_2 C5_2 C1_2 -176.2(3) . . . . ?
C5_2 S2_2 C8_2 C13_2 -96.6(4) . . . . ?
C5_2 S2_2 C8_2 C9_2 87.7(5) . . . . ?
C13_2 C8_2 C9_2 C10_2 1.6(9) . . . . ?
S2_2 C8_2 C9_2 C10_2 177.4(5) . . . . ?
C8_2 C9_2 C10_2 C11_2 -2.2(9) . . . . ?
C9_2 C10_2 C11_2 C12_2 1.4(9) . . . . ?
C10_2 C11_2 C12_2 C13_2 -0.2(9) . . . . ?
C9_2 C8_2 C13_2 C12_2 -0.4(7) . . . . ?
S2_2 C8_2 C13_2 C12_2 -176.2(4) . . . . ?
C11_2 C12_2 C13_2 C8_2 -0.3(8) . . . . ?
O2_2 S1_2 C14_2 C15_2 -159.2(3) . . . . ?
O1_2 S1_2 C14_2 C15_2 -29.0(4) . . . . ?
N1_2 S1_2 C14_2 C15_2 86.0(4) . . . . ?
O2_2 S1_2 C14_2 C19_2 22.4(4) . . . . ?
O1_2 S1_2 C14_2 C19_2 152.6(4) . . . . ?
N1_2 S1_2 C14_2 C19_2 -92.4(4) . . . . ?
C19_2 C14_2 C15_2 C16_2 1.4(7) . . . . ?
S1_2 C14_2 C15_2 C16_2 -177.0(3) . . . . ?
C14_2 C15_2 C16_2 C17_2 -1.8(7) . . . . ?
C15_2 C16_2 C17_2 C18_2 1.4(7) . . . . ?
C15_2 C16_2 C17_2 C20_2 -178.8(4) . . . . ?
C16_2 C17_2 C18_2 C19_2 -0.6(7) . . . . ?
C20_2 C17_2 C18_2 C19_2 179.6(5) . . . . ?
C17_2 C18_2 C19_2 C14_2 0.3(8) . . . . ?
C15_2 C14_2 C19_2 C18_2 -0.7(7) . . . . ?
S1_2 C14_2 C19_2 C18_2 177.7(4) . . . . ?

loop_
_cod_related_entry_id
_cod_related_entry_database
_cod_related_entry_code
1 ChemSpider 9947951
